data_4023047
loop_
_publ_author_name
'So Hee Sim'
'Sang Ick Lee'
'Junhyeok Seo'
'Young Keun Chung'

_publ_section_title
;
 Mercury(II) Triflate-Catalyzed Cycloisomerization
 of Allenynes to Allenenes
;
_journal_name_full 'Journal of Organic Chemistry'
_journal_page_first 9818
_journal_page_last 9821
_journal_paper_doi 10.1021/jo701591e
_journal_volume 72
_journal_year 2007
_chemical_formula_sum 'C14 H15 N O2 S'
_chemical_formula_weight 261.0823
_chemical_name_systematic
;
 allenene
;
_space_group_IT_number 14
_symmetry_cell_setting monoclinic
_symmetry_space_group_name_Hall '-P 2yn'
_symmetry_space_group_name_H-M 'P 1 21/n 1'
_atom_sites_solution_hydrogens geom
_atom_sites_solution_primary direct
_atom_sites_solution_secondary difmap
_audit_creation_method SHELXL-97
_cell_angle_alpha 90.00
_cell_angle_beta 86.519(10)
_cell_angle_gamma 90.00
_cell_formula_units_Z 4
_cell_length_a 6.2166(6)
_cell_length_b 14.528(3)
_cell_length_c 14.394(3)
_cell_measurement_temperature 293(2)
_cell_volume 1297.6(4)
_computing_cell_refinement 'HKL Scalepack (Otwinowski & Minor 1997)'
_computing_data_collection 'Collect (Nonius BV, 1997-2000)'
_computing_data_reduction 'HKL Denzo and Scalepack (Otwinowski & Minor 1997)'
_computing_molecular_graphics ORTEP32
_computing_structure_refinement 'SHELXL-97 (Sheldrick, 1997)'
_computing_structure_solution 'SHELXS-97 (Sheldrick, 1990)'
_diffrn_ambient_temperature 293(2)
_diffrn_detector_area_resol_mean 9
_diffrn_measured_fraction_theta_full 0.831
_diffrn_measured_fraction_theta_max 0.831
_diffrn_measurement_device_type KappaCCD
_diffrn_measurement_method '95mm CCD camera on \k-goniostat'
_diffrn_radiation_monochromator graphite
_diffrn_radiation_source 'fine-focus sealed tube'
_diffrn_radiation_type MoK\a
_diffrn_radiation_wavelength 0.71069
_diffrn_reflns_av_R_equivalents 0.0674
_diffrn_reflns_av_sigmaI/netI 0.1030
_diffrn_reflns_limit_h_max 5
_diffrn_reflns_limit_h_min -8
_diffrn_reflns_limit_k_max 18
_diffrn_reflns_limit_k_min -15
_diffrn_reflns_limit_l_max 12
_diffrn_reflns_limit_l_min -18
_diffrn_reflns_number 4485
_diffrn_reflns_theta_full 27.67
_diffrn_reflns_theta_max 27.67
_diffrn_reflns_theta_min 1.99
_exptl_absorpt_coefficient_mu 0.061
_exptl_crystal_colour white
_exptl_crystal_density_diffrn 0.334
_exptl_crystal_density_method 'not measured'
_exptl_crystal_description cubic
_exptl_crystal_F_000 138
_exptl_crystal_size_max 0.2
_exptl_crystal_size_mid 0.2
_exptl_crystal_size_min 0.1
_refine_diff_density_max 0.228
_refine_diff_density_min -0.370
_refine_diff_density_rms 0.071
_refine_ls_extinction_method none
_refine_ls_goodness_of_fit_ref 1.046
_refine_ls_hydrogen_treatment mixed
_refine_ls_matrix_type full
_refine_ls_number_parameters 172
_refine_ls_number_reflns 2517
_refine_ls_number_restraints 0
_refine_ls_restrained_S_all 1.046
_refine_ls_R_factor_all 0.1425
_refine_ls_R_factor_gt 0.0639
_refine_ls_shift/su_max 0.002
_refine_ls_shift/su_mean 0.000
_refine_ls_structure_factor_coef Fsqd
_refine_ls_weighting_details 'calc w=1/[\s^2^(Fo^2^)+(0.0827P)^2^+0.0000P] where P=(Fo^2^+2Fc^2^)/3'
_refine_ls_weighting_scheme calc
_refine_ls_wR_factor_gt 0.1446
_refine_ls_wR_factor_ref 0.1791
_reflns_number_gt 1336
_reflns_number_total 2517
_reflns_threshold_expression >2sigma(I)
_cod_data_source_file jo701591e-File002.cif
_cod_data_source_block allene
_cod_original_sg_symbol_H-M 'P 21/n'
_cod_original_formula_sum 'C14 H15 N1 O2 S1'
_cod_database_code 4023047

loop_
_symmetry_equiv_pos_as_xyz
'x, y, z'
'-x+1/2, y+1/2, -z+1/2'
'-x, -y, -z'
'x-1/2, -y-1/2, z-1/2'

loop_
_atom_site_label
_atom_site_type_symbol
_atom_site_fract_x
_atom_site_fract_y
_atom_site_fract_z
_atom_site_U_iso_or_equiv
_atom_site_adp_type
_atom_site_occupancy
_atom_site_symmetry_multiplicity
_atom_site_calc_flag
_atom_site_refinement_flags
H1 H 0.384(7) 0.434(3) 0.607(3) 0.081(18) Uiso 1 1 d .
H2 H 0.457(7) 0.512(3) 0.673(3) 0.087(17) Uiso 1 1 d .
S1 S 0.18288(13) 0.79150(6) 0.34436(8) 0.0502(4) Uani 1 1 d .
O1 O 0.1062(4) 0.88281(15) 0.3298(2) 0.0647(8) Uani 1 1 d .
O2 O 0.4079(3) 0.77385(19) 0.3428(2) 0.0693(9) Uani 1 1 d .
N1 N 0.0868(4) 0.75940(19) 0.4438(2) 0.0459(8) Uani 1 1 d .
C1 C 0.0720(5) 0.7192(2) 0.2635(3) 0.0408(9) Uani 1 1 d .
C2 C -0.1277(5) 0.7403(2) 0.2311(3) 0.0456(10) Uani 1 1 d .
H2A H -0.1976 0.7946 0.2492 0.055 Uiso 1 1 calc R
C3 C 0.1619(5) 0.6727(2) 0.4838(3) 0.0504(10) Uani 1 1 d .
H3A H 0.2960 0.6815 0.5138 0.076 Uiso 1 1 calc R
H3B H 0.1815 0.6252 0.4366 0.076 Uiso 1 1 calc R
C4 C 0.0783(6) 0.5806(2) 0.1762(3) 0.0564(11) Uani 1 1 d .
H4 H 0.1483 0.5264 0.1579 0.068 Uiso 1 1 calc R
C5 C 0.1759(5) 0.6393(2) 0.2352(3) 0.0472(10) Uani 1 1 d .
H5 H 0.3109 0.6254 0.2559 0.057 Uiso 1 1 calc R
C6 C -0.1816(6) 0.7053(2) 0.5434(3) 0.0543(11) Uani 1 1 d .
H6 H -0.3101 0.7005 0.5796 0.065 Uiso 1 1 calc R
C7 C -0.1197(6) 0.5995(2) 0.1435(3) 0.0522(10) Uani 1 1 d .
C8 C -0.1428(5) 0.7756(2) 0.4705(3) 0.0580(11) Uani 1 1 d .
H8A H -0.1670 0.8372 0.4949 0.087 Uiso 1 1 calc R
H8B H -0.2325 0.7656 0.4186 0.087 Uiso 1 1 calc R
C9 C -0.2203(6) 0.6804(3) 0.1725(3) 0.0536(11) Uani 1 1 d .
H9 H -0.3550 0.6944 0.1514 0.064 Uiso 1 1 calc R
C10 C 0.0043(6) 0.5765(3) 0.6185(3) 0.0597(12) Uani 1 1 d .
H10 H -0.1141 0.5625 0.6586 0.072 Uiso 1 1 calc R
C11 C -0.0165(5) 0.6499(2) 0.5522(3) 0.0475(10) Uani 1 1 d .
C12 C 0.1799(7) 0.5290(3) 0.6252(3) 0.0640(12) Uani 1 1 d .
C13 C 0.3538(9) 0.4849(5) 0.6340(5) 0.0889(18) Uani 1 1 d .
C14 C -0.2290(7) 0.5338(3) 0.0825(3) 0.0854(15) Uani 1 1 d .
H14A H -0.3711 0.5207 0.1091 0.128 Uiso 1 1 calc R
H14B H -0.1474 0.4778 0.0771 0.128 Uiso 1 1 calc R
H14C H -0.2390 0.5606 0.0219 0.128 Uiso 1 1 calc R

loop_
_atom_site_aniso_label
_atom_site_aniso_U_11
_atom_site_aniso_U_22
_atom_site_aniso_U_33
_atom_site_aniso_U_23
_atom_site_aniso_U_13
_atom_site_aniso_U_12
S1 0.0384(5) 0.0555(6) 0.0562(8) 0.0031(5) 0.0016(5) -0.0056(4)
O1 0.0739(17) 0.0415(15) 0.078(2) 0.0044(14) -0.0019(15) -0.0088(12)
O2 0.0297(14) 0.103(2) 0.075(3) 0.0043(16) 0.0017(13) -0.0089(12)
N1 0.0365(15) 0.0540(18) 0.047(2) -0.0017(15) -0.0012(14) 0.0052(12)
C1 0.0333(18) 0.043(2) 0.046(3) 0.0087(17) 0.0008(16) 0.0023(13)
C2 0.0395(19) 0.050(2) 0.046(3) 0.0105(18) 0.0051(18) 0.0080(15)
C3 0.042(2) 0.060(2) 0.049(3) -0.001(2) -0.006(2) 0.0044(16)
C4 0.068(3) 0.049(2) 0.049(3) 0.004(2) 0.018(2) 0.0093(18)
C5 0.041(2) 0.057(2) 0.043(3) 0.0101(19) 0.0072(17) 0.0103(16)
C6 0.038(2) 0.076(3) 0.049(3) -0.007(2) 0.0057(18) -0.0014(18)
C7 0.058(2) 0.058(2) 0.039(3) 0.005(2) 0.008(2) -0.0090(18)
C8 0.040(2) 0.078(3) 0.055(3) -0.002(2) 0.0051(19) 0.0146(17)
C9 0.042(2) 0.065(3) 0.054(3) 0.006(2) -0.0092(19) -0.0015(17)
C10 0.056(3) 0.066(3) 0.057(3) 0.005(2) 0.003(2) -0.0119(19)
C11 0.037(2) 0.062(2) 0.044(3) -0.005(2) -0.0011(18) -0.0071(16)
C12 0.070(3) 0.066(3) 0.056(3) 0.008(2) -0.006(2) -0.006(2)
C13 0.084(4) 0.088(4) 0.094(5) 0.013(4) -0.002(3) 0.012(3)
C14 0.094(3) 0.094(4) 0.067(4) -0.018(3) 0.002(3) -0.027(3)

loop_
_atom_type_symbol
_atom_type_description
_atom_type_scat_dispersion_real
_atom_type_scat_dispersion_imag
_atom_type_scat_source
C C 0.0033 0.0016 'International Tables Vol C Tables 4.2.6.8 and 6.1.1.4'
H H 0.0000 0.0000 'International Tables Vol C Tables 4.2.6.8 and 6.1.1.4'
N N 0.0061 0.0033 'International Tables Vol C Tables 4.2.6.8 and 6.1.1.4'
O O 0.0106 0.0060 'International Tables Vol C Tables 4.2.6.8 and 6.1.1.4'
S S 0.1246 0.1234 'International Tables Vol C Tables 4.2.6.8 and 6.1.1.4'

loop_
_geom_angle_atom_site_label_1
_geom_angle_atom_site_label_2
_geom_angle_atom_site_label_3
_geom_angle
O2 S1 O1 120.12(16)
O2 S1 N1 106.13(16)
O1 S1 N1 107.11(16)
O2 S1 C1 108.06(17)
O1 S1 C1 108.23(16)
N1 S1 C1 106.43(16)
C3 N1 C8 111.1(3)
C3 N1 S1 119.5(2)
C8 N1 S1 119.6(2)
C5 C1 C2 120.0(3)
C5 C1 S1 120.5(3)
C2 C1 S1 119.4(3)
C9 C2 C1 119.2(3)
N1 C3 C11 102.1(3)
C5 C4 C7 121.9(3)
C4 C5 C1 119.4(3)
C11 C6 C8 113.4(3)
C4 C7 C9 117.7(3)
C4 C7 C14 121.7(4)
C9 C7 C14 120.6(4)
C6 C8 N1 100.9(3)
C2 C9 C7 121.9(3)
C12 C10 C11 123.4(4)
C6 C11 C10 128.1(4)
C6 C11 C3 110.9(4)
C10 C11 C3 120.9(3)
C13 C12 C10 177.7(6)

loop_
_geom_bond_atom_site_label_1
_geom_bond_atom_site_label_2
_geom_bond_distance
S1 O2 1.421(2)
S1 O1 1.429(2)
S1 N1 1.587(3)
S1 C1 1.740(4)
N1 C3 1.472(4)
N1 C8 1.475(4)
C1 C5 1.378(4)
C1 C2 1.386(4)
C2 C9 1.364(5)
C3 C11 1.476(5)
C4 C5 1.370(5)
C4 C7 1.373(5)
C6 C11 1.316(5)
C6 C8 1.473(5)
C7 C9 1.384(5)
C7 C14 1.489(5)
C10 C12 1.301(6)
C10 C11 1.442(5)
C12 C13 1.269(6)

loop_
_cod_related_entry_id
_cod_related_entry_database
_cod_related_entry_code
1 ChemSpider 17242672
